data_7130547
loop_
_publ_author_name
'Song, Xian-Jiang'
'Tang, Shu-Yu'
'Chen, Xiao-Gang'
'Ai, Yong'

_publ_section_title
;
 Chemical Design Homochiral Heterocyclic Organic Ferroelectric Crystals
;
_journal_name_full 'Chemical Communications'
_journal_paper_doi 10.1039/D2CC03881A
_journal_year 2022
_chemical_absolute_configuration rm
_chemical_formula_moiety 'C10 H13 N O3 S'
_chemical_formula_sum 'C10 H13 N O3 S'
_chemical_formula_weight 227.27
_space_group_crystal_system tetragonal
_space_group_IT_number 96
_space_group_name_Hall 'P 4nw 2abw'
_space_group_name_H-M_alt 'P 43 21 2'
_atom_sites_solution_hydrogens geom
_atom_sites_solution_primary dual
_audit_creation_date 2022-08-08
_audit_creation_method
;
Olex2 1.3-ac4
(compiled 2020.11.27 svn.r5f609507 for Rigaku Oxford Diffraction, GUI svn.r6214)
;
_audit_update_record
;
2022-08-09 deposited with the CCDC.	2022-08-17 downloaded from the CCDC.
;
_cell_angle_alpha 90
_cell_angle_beta 90
_cell_angle_gamma 90
_cell_formula_units_Z 8
_cell_length_a 7.70250(10)
_cell_length_b 7.70250(10)
_cell_length_c 36.3548(5)
_cell_measurement_reflns_used 3775
_cell_measurement_temperature 301.63(10)
_cell_measurement_theta_max 75.0240
_cell_measurement_theta_min 5.8600
_cell_volume 2156.88(5)
_computing_cell_refinement 'CrysAlisPro 1.171.41.108a (Rigaku OD, 2021)'
_computing_data_collection 'CrysAlisPro 1.171.41.108a (Rigaku OD, 2021)'
_computing_data_reduction 'CrysAlisPro 1.171.41.108a (Rigaku OD, 2021)'
_computing_molecular_graphics 'Olex2 1.3-ac4 (Dolomanov et al., 2009)'
_computing_publication_material 'Olex2 1.3-ac4 (Dolomanov et al., 2009)'
_computing_structure_refinement 'SHELXL 2018/1 (Sheldrick, 2015)'
_computing_structure_solution 'SHELXT 2014/5 (Sheldrick, 2014)'
_diffrn_ambient_environment air
_diffrn_ambient_temperature 301.63(10)
_diffrn_detector 'Hybrid Pixel Array Detector'
_diffrn_detector_area_resol_mean 10.0000
_diffrn_detector_type HyPix
_diffrn_measured_fraction_theta_full 0.997
_diffrn_measured_fraction_theta_max 0.966
_diffrn_measurement_details
;
List of Runs (angles in degrees, time in seconds):

  # Type    Start    End  Width  t~exp~   \w     \q     \k     \f   Frames
#--------------------------------------------------------------------------
  1  \w     35.00  60.00   0.50    1.59    --  107.00 -61.00 -60.00   50
  2  \w     43.00 113.00   0.50    1.59    --  107.00-128.00  46.00  140
  3  \w     48.00  73.00   0.50    1.59    --  107.00 -94.00  60.00   50
  4  \w     55.00 112.00   0.50    1.59    --  107.00-125.00 120.00  114
  5  \w    -65.00  25.00   0.50    0.40    --  -45.28  61.00-113.00  180
  6  \w   -136.00 -95.00   0.50    1.59    -- -102.00 -59.00 -78.00   82
  7  \w   -173.00-142.00   0.50    1.59    -- -102.00 -59.00 -78.00   62
  8  \w    -56.00 -30.00   0.50    1.59    -- -102.00  59.00  61.00   52
  9  \w    -24.00  12.00   0.50    0.40    --  -45.28  19.00 -30.00   72
;
_diffrn_measurement_device 'four-circle diffractometer'
_diffrn_measurement_device_type 'XtaLAB Synergy R, DW system, HyPix'
_diffrn_measurement_method '\w scans'
_diffrn_orient_matrix_type 'CrysAlisPro convention (1999,Acta A55,543-557)'
_diffrn_orient_matrix_UB_11 0.1431831000
_diffrn_orient_matrix_UB_12 -0.1382568000
_diffrn_orient_matrix_UB_13 -0.0041319000
_diffrn_orient_matrix_UB_21 -0.0072909000
_diffrn_orient_matrix_UB_22 0.0205552000
_diffrn_orient_matrix_UB_23 -0.0421234000
_diffrn_orient_matrix_UB_31 0.1394776000
_diffrn_orient_matrix_UB_32 0.1430374000
_diffrn_orient_matrix_UB_33 0.0020729000
_diffrn_radiation_monochromator mirror
_diffrn_radiation_probe x-ray
_diffrn_radiation_type 'Cu K\a'
_diffrn_radiation_wavelength 1.54184
_diffrn_reflns_av_R_equivalents 0.0243
_diffrn_reflns_av_unetI/netI 0.0267
_diffrn_reflns_Laue_measured_fraction_full 0.997
_diffrn_reflns_Laue_measured_fraction_max 0.966
_diffrn_reflns_limit_h_max 9
_diffrn_reflns_limit_h_min -6
_diffrn_reflns_limit_k_max 7
_diffrn_reflns_limit_k_min -5
_diffrn_reflns_limit_l_max 35
_diffrn_reflns_limit_l_min -45
_diffrn_reflns_number 5750
_diffrn_reflns_point_group_measured_fraction_full 0.991
_diffrn_reflns_point_group_measured_fraction_max 0.938
_diffrn_reflns_theta_full 67.684
_diffrn_reflns_theta_max 75.845
_diffrn_reflns_theta_min 4.866
_diffrn_source 'Rotating-anode X-ray tube'
_diffrn_source_type 'Rigaku (Cu) X-ray Source'
_exptl_absorpt_coefficient_mu 2.582
_exptl_absorpt_correction_T_max 0.831
_exptl_absorpt_correction_T_min 0.722
_exptl_absorpt_correction_type multi-scan
_exptl_absorpt_process_details
;
CrysAlisPro 1.171.41.108a (Rigaku Oxford Diffraction, 2021)
Empirical absorption correction using spherical harmonics,
implemented in SCALE3 ABSPACK scaling algorithm.
;
_exptl_crystal_colour colourless
_exptl_crystal_colour_primary colourless
_exptl_crystal_density_diffrn 1.400
_exptl_crystal_description block
_exptl_crystal_F_000 960
_exptl_crystal_size_max 0.15
_exptl_crystal_size_mid 0.13
_exptl_crystal_size_min 0.08
_refine_diff_density_max 0.258
_refine_diff_density_min -0.286
_refine_diff_density_rms 0.045
_refine_ls_abs_structure_details
;
 Flack x determined using 659 quotients [(I+)-(I-)]/[(I+)+(I-)]
 (Parsons, Flack and Wagner, Acta Cryst. B69 (2013) 249-259).
;
_refine_ls_abs_structure_Flack -0.001(11)
_refine_ls_extinction_coef 0.0007(2)
_refine_ls_extinction_expression Fc^*^=kFc[1+0.001xFc^2^\l^3^/sin(2\q)]^-1/4^
_refine_ls_extinction_method 'SHELXL-2018/1 (Sheldrick 2018)'
_refine_ls_goodness_of_fit_ref 1.069
_refine_ls_hydrogen_treatment constr
_refine_ls_matrix_type full
_refine_ls_number_parameters 139
_refine_ls_number_reflns 2123
_refine_ls_number_restraints 1
_refine_ls_restrained_S_all 1.082
_refine_ls_R_factor_all 0.0414
_refine_ls_R_factor_gt 0.0388
_refine_ls_shift/su_max 0.000
_refine_ls_shift/su_mean 0.000
_refine_ls_structure_factor_coef Fsqd
_refine_ls_weighting_details 'w=1/[\s^2^(Fo^2^)+(0.0675P)^2^+0.1995P] where P=(Fo^2^+2Fc^2^)/3'
_refine_ls_weighting_scheme calc
_refine_ls_wR_factor_gt 0.1065
_refine_ls_wR_factor_ref 0.1086
_reflns_Friedel_coverage 0.542
_reflns_Friedel_fraction_full 0.980
_reflns_Friedel_fraction_max 0.890
_reflns_number_gt 1962
_reflns_number_total 2123
_reflns_threshold_expression 'I > 2\s(I)'
_cod_data_source_file d2cc03881a2.cif
_cod_data_source_block ay210529-3-rt_auto
_cod_original_cell_volume 2156.88(6)
_cod_database_code 7130547
_shelx_shelxl_version_number 2018/1
_chemical_oxdiff_formula 'C H N O S'
_shelx_space_group_comment
;
The symmetry employed for this shelxl refinement is uniquely defined
by the following loop, which should always be used as a source of
symmetry information in preference to the above space-group names.
They are only intended as comments.
;
_shelx_estimated_absorpt_t_max 0.820
_shelx_estimated_absorpt_t_min 0.698
_reflns_odcompleteness_completeness 99.92
_reflns_odcompleteness_iscentric 1
_reflns_odcompleteness_theta 66.97
_olex2_refinement_description
;
1. Fixed Uiso
 At 1.2 times of:
  All C(H) groups, All C(H,H) groups
 At 1.5 times of:
  All C(H,H,H) groups
2. Restrained distances
 C7-C3
 1.48 with sigma of 0.002
3.a Ternary CH refined with riding coordinates:
 C6(H6)
3.b Secondary CH2 refined with riding coordinates:
 C1(H1A,H1B), C5(H5A,H5B), C4(H4A,H4B)
3.c Idealised Me refined as rotating group:
 C10(H10A,H10B,H10C), C9(H9A,H9B,H9C)
;
_olex2_submission_special_instructions 'No special instructions were received'
_oxdiff_exptl_absorpt_empirical_details
;
Empirical correction (ABSPACK) includes:
- Absorption correction using spherical harmonics
- Frame scaling
;
_oxdiff_exptl_absorpt_empirical_full_max 1.923
_oxdiff_exptl_absorpt_empirical_full_min 0.576

loop_
_space_group_symop_operation_xyz
'x, y, z'
'-x, -y, z+1/2'
'-y+1/2, x+1/2, z+3/4'
'y+1/2, -x+1/2, z+1/4'
'-x+1/2, y+1/2, -z+3/4'
'x+1/2, -y+1/2, -z+1/4'
'y, x, -z'
'-y, -x, -z+1/2'

loop_
_atom_site_label
_atom_site_type_symbol
_atom_site_fract_x
_atom_site_fract_y
_atom_site_fract_z
_atom_site_U_iso_or_equiv
_atom_site_adp_type
_atom_site_occupancy
_atom_site_site_symmetry_order
_atom_site_calc_flag
_atom_site_refinement_flags_posn
_atom_site_refinement_flags_adp
_atom_site_refinement_flags_occupancy
_atom_site_disorder_assembly
_atom_site_disorder_group
S1 S -0.05695(10) 0.49947(10) 0.22899(2) 0.0565(2) Uani 1 1 d . . . . .
O1 O -0.0908(4) 0.3383(4) 0.21161(7) 0.0904(8) Uani 1 1 d . . . . .
O2 O -0.0634(4) 0.6527(4) 0.20737(6) 0.0864(8) Uani 1 1 d . . . . .
O3 O 0.4143(3) 0.5075(5) 0.31030(8) 0.0977(10) Uani 1 1 d . . . . .
N1 N 0.1447(3) 0.4896(4) 0.24783(6) 0.0619(6) Uani 1 1 d . . . . .
C2 C -0.0417(3) 0.5788(3) 0.29846(6) 0.0421(5) Uani 1 1 d . . . . .
C8 C -0.0217(3) 0.4888(3) 0.33653(6) 0.0466(5) Uani 1 1 d . . . . .
C1 C -0.1782(3) 0.5224(4) 0.27088(6) 0.0485(6) Uani 1 1 d . . . . .
H1A H -0.268328 0.609556 0.268358 0.058 Uiso 1 1 calc R U . . .
H1B H -0.230833 0.413134 0.278059 0.058 Uiso 1 1 calc R U . . .
C3 C 0.1310(3) 0.5327(4) 0.28172(6) 0.0489(6) Uani 1 1 d D . . . .
C10 C 0.0019(4) 0.2926(4) 0.33427(8) 0.0591(7) Uani 1 1 d . . . . .
H10A H -0.102945 0.240456 0.325232 0.089 Uiso 1 1 calc R U . . .
H10B H 0.027552 0.247624 0.358288 0.089 Uiso 1 1 calc R U . . .
H10C H 0.095928 0.266221 0.317864 0.089 Uiso 1 1 calc R U . . .
C6 C 0.1507(4) 0.5853(4) 0.34533(8) 0.0615(7) Uani 1 1 d . . . . .
H6 H 0.202081 0.557555 0.369273 0.074 Uiso 1 1 calc R U . . .
C9 C -0.1698(4) 0.5306(5) 0.36303(7) 0.0661(8) Uani 1 1 d . . . . .
H9A H -0.175241 0.653805 0.366890 0.099 Uiso 1 1 calc R U . . .
H9B H -0.149632 0.473379 0.386092 0.099 Uiso 1 1 calc R U . . .
H9C H -0.277515 0.490980 0.352754 0.099 Uiso 1 1 calc R U . . .
C7 C 0.2606(3) 0.5367(5) 0.31233(8) 0.0650(8) Uani 1 1 d D . . . .
C5 C 0.1040(5) 0.7770(5) 0.33971(9) 0.0752(10) Uani 1 1 d . . . . .
H5A H 0.205807 0.844304 0.333089 0.090 Uiso 1 1 calc R U . . .
H5B H 0.053063 0.825903 0.361804 0.090 Uiso 1 1 calc R U . . .
C4 C -0.0295(5) 0.7738(4) 0.30773(8) 0.0638(8) Uani 1 1 d . . . . .
H4A H -0.140996 0.819359 0.315526 0.077 Uiso 1 1 calc R U . . .
H4B H 0.011697 0.840228 0.286810 0.077 Uiso 1 1 calc R U . . .

loop_
_atom_site_aniso_label
_atom_site_aniso_U_11
_atom_site_aniso_U_22
_atom_site_aniso_U_33
_atom_site_aniso_U_23
_atom_site_aniso_U_13
_atom_site_aniso_U_12
S1 0.0634(4) 0.0662(5) 0.0399(3) 0.0014(3) 0.0051(2) -0.0018(3)
O1 0.110(2) 0.0928(19) 0.0679(12) -0.0320(13) 0.0081(14) -0.0121(15)
O2 0.0952(19) 0.0975(18) 0.0666(12) 0.0360(13) 0.0020(13) -0.0037(14)
O3 0.0411(11) 0.136(3) 0.116(2) 0.038(2) -0.0055(12) -0.0022(14)
N1 0.0523(13) 0.0788(16) 0.0545(12) 0.0020(12) 0.0156(10) 0.0050(12)
C2 0.0396(12) 0.0455(11) 0.0414(10) 0.0005(9) 0.0014(9) 0.0021(9)
C8 0.0444(12) 0.0520(13) 0.0434(11) 0.0029(9) -0.0021(9) -0.0039(11)
C1 0.0419(12) 0.0596(16) 0.0440(11) 0.0009(11) 0.0002(10) 0.0008(11)
C3 0.0395(12) 0.0546(15) 0.0527(12) 0.0072(11) 0.0067(10) 0.0015(11)
C10 0.0567(15) 0.0574(16) 0.0631(14) 0.0150(12) -0.0010(14) -0.0015(13)
C6 0.0603(17) 0.0730(19) 0.0512(13) 0.0073(14) -0.0143(12) -0.0170(14)
C9 0.0711(18) 0.081(2) 0.0466(12) -0.0034(14) 0.0146(13) -0.0015(16)
C7 0.0409(14) 0.077(2) 0.0774(18) 0.0191(17) -0.0068(13) -0.0088(13)
C5 0.094(3) 0.0640(19) 0.0673(18) -0.0095(15) -0.0079(18) -0.0254(18)
C4 0.078(2) 0.0493(15) 0.0641(16) 0.0002(12) -0.0002(15) 0.0034(14)

loop_
_atom_type_symbol
_atom_type_description
_atom_type_scat_dispersion_real
_atom_type_scat_dispersion_imag
_atom_type_scat_source
C C 0.0181 0.0091 'International Tables Vol C Tables 4.2.6.8 and 6.1.1.4'
H H 0.0000 0.0000 'International Tables Vol C Tables 4.2.6.8 and 6.1.1.4'
N N 0.0311 0.0180 'International Tables Vol C Tables 4.2.6.8 and 6.1.1.4'
O O 0.0492 0.0322 'International Tables Vol C Tables 4.2.6.8 and 6.1.1.4'
S S 0.3331 0.5567 'International Tables Vol C Tables 4.2.6.8 and 6.1.1.4'

loop_
_geom_angle_atom_site_label_1
_geom_angle_atom_site_label_2
_geom_angle_atom_site_label_3
_geom_angle
_geom_angle_site_symmetry_1
_geom_angle_site_symmetry_3
_geom_angle_publ_flag
O1 S1 O2 118.37(17) . . ?
O1 S1 N1 107.99(17) . . ?
O1 S1 C1 111.63(15) . . ?
O2 S1 N1 107.02(16) . . ?
O2 S1 C1 111.70(15) . . ?
N1 S1 C1 97.93(11) . . ?
C3 N1 S1 107.52(18) . . ?
C1 C2 C8 122.0(2) . . ?
C1 C2 C4 117.8(2) . . ?
C3 C2 C8 99.61(18) . . ?
C3 C2 C1 106.14(19) . . ?
C3 C2 C4 105.3(2) . . ?
C4 C2 C8 103.5(2) . . ?
C10 C8 C2 113.9(2) . . ?
C10 C8 C6 112.6(2) . . ?
C10 C8 C9 109.4(2) . . ?
C6 C8 C2 93.14(19) . . ?
C9 C8 C2 113.1(2) . . ?
C9 C8 C6 114.0(2) . . ?
S1 C1 H1A 111.1 . . ?
S1 C1 H1B 111.1 . . ?
C2 C1 S1 103.20(16) . . ?
C2 C1 H1A 111.1 . . ?
C2 C1 H1B 111.1 . . ?
H1A C1 H1B 109.1 . . ?
N1 C3 C2 121.5(2) . . ?
N1 C3 C7 131.8(3) . . ?
C7 C3 C2 106.5(2) . . ?
C8 C10 H10A 109.5 . . ?
C8 C10 H10B 109.5 . . ?
C8 C10 H10C 109.5 . . ?
H10A C10 H10B 109.5 . . ?
H10A C10 H10C 109.5 . . ?
H10B C10 H10C 109.5 . . ?
C8 C6 H6 115.0 . . ?
C7 C6 C8 101.3(2) . . ?
C7 C6 H6 115.0 . . ?
C7 C6 C5 105.3(3) . . ?
C5 C6 C8 103.5(3) . . ?
C5 C6 H6 115.0 . . ?
C8 C9 H9A 109.5 . . ?
C8 C9 H9B 109.5 . . ?
C8 C9 H9C 109.5 . . ?
H9A C9 H9B 109.5 . . ?
H9A C9 H9C 109.5 . . ?
H9B C9 H9C 109.5 . . ?
O3 C7 C3 127.3(3) . . ?
O3 C7 C6 129.9(3) . . ?
C3 C7 C6 102.8(2) . . ?
C6 C5 H5A 111.0 . . ?
C6 C5 H5B 111.0 . . ?
C6 C5 C4 103.9(2) . . ?
H5A C5 H5B 109.0 . . ?
C4 C5 H5A 111.0 . . ?
C4 C5 H5B 111.0 . . ?
C2 C4 C5 102.7(2) . . ?
C2 C4 H4A 111.2 . . ?
C2 C4 H4B 111.2 . . ?
C5 C4 H4A 111.2 . . ?
C5 C4 H4B 111.2 . . ?
H4A C4 H4B 109.1 . . ?

loop_
_geom_bond_atom_site_label_1
_geom_bond_atom_site_label_2
_geom_bond_distance
_geom_bond_site_symmetry_2
_geom_bond_publ_flag
S1 O1 1.417(3) . ?
S1 O2 1.419(2) . ?
S1 N1 1.699(3) . ?
S1 C1 1.795(2) . ?
O3 C7 1.208(4) . ?
N1 C3 1.280(3) . ?
C2 C8 1.556(3) . ?
C2 C1 1.516(3) . ?
C2 C3 1.505(3) . ?
C2 C4 1.542(4) . ?
C8 C10 1.524(4) . ?
C8 C6 1.554(4) . ?
C8 C9 1.527(4) . ?
C1 H1A 0.9700 . ?
C1 H1B 0.9700 . ?
C3 C7 1.495(2) . ?
C10 H10A 0.9600 . ?
C10 H10B 0.9600 . ?
C10 H10C 0.9600 . ?
C6 H6 0.9800 . ?
C6 C7 1.516(5) . ?
C6 C5 1.533(5) . ?
C9 H9A 0.9600 . ?
C9 H9B 0.9600 . ?
C9 H9C 0.9600 . ?
C5 H5A 0.9700 . ?
C5 H5B 0.9700 . ?
C5 C4 1.552(5) . ?
C4 H4A 0.9700 . ?
C4 H4B 0.9700 . ?
